data_7112730
loop_
_publ_author_name
'Lou, Chenguang'
'Xiao, Qiang'
'Tailor, Radha R.'
'Ben Gaied, Nouha'
'Gale, Nittaya'
'Light, Mark E.'
'Fox, Keith R.'
'Brown, Tom'

_publ_section_title
;
 2&#x2032;-Substituted 2-amino-3-methylpyridine ribonucleosides in
 triplex-forming oligonucleotides: triplex stability is determined by
 chemical environment
;
_journal_issue 6
_journal_name_full MedChemComm
_journal_page_first 550
_journal_paper_doi 10.1039/c1md00068c
_journal_volume 2
_journal_year 2011
_chemical_absolute_configuration unk
_chemical_formula_sum 'C18 H20 N2 O5'
_chemical_formula_weight 344.36
_space_group_IT_number 4
_symmetry_cell_setting monoclinic
_symmetry_space_group_name_Hall 'P 2yb'
_symmetry_space_group_name_H-M 'P 1 21 1'
_atom_sites_solution_hydrogens geom
_atom_sites_solution_primary direct
_atom_sites_solution_secondary difmap
_audit_creation_method SHELXL-97
_cell_angle_alpha 90.00
_cell_angle_beta 117.1590(10)
_cell_angle_gamma 90.00
_cell_formula_units_Z 2
_cell_length_a 10.1283(3)
_cell_length_b 8.5022(3)
_cell_length_c 11.0211(4)
_cell_measurement_reflns_used 7115
_cell_measurement_temperature 120(2)
_cell_measurement_theta_max 27.48
_cell_measurement_theta_min 2.91
_cell_volume 844.42(5)
_computing_cell_refinement 'DENZO (Otwinowski & Minor, 1997) & COLLECT (Hooft, R.W.W., 1998)'
_computing_data_collection 'COLLECT (Hooft, R.W.W., 1998)'
_computing_data_reduction 'DENZO (Otwinowski & Minor, 1997) & COLLECT (Hooft, R.W.W., 1998)'
_computing_molecular_graphics
;
Images generated using CrystalMaker: a crystal and molecular
structures program for Mac and Windows. CrystalMaker Software Ltd,
Oxford, England (www.crystalmaker.com)
;
_computing_publication_material 'WINGX (Farrugia, 1998)'
_computing_structure_refinement 'SHELXL-97 (Sheldrick, 2008)'
_computing_structure_solution 'SHELXS-97 (Sheldrick, 1997)'
_diffrn_ambient_temperature 120(2)
_diffrn_detector_area_resol_mean 9.091
_diffrn_measured_fraction_theta_full 0.996
_diffrn_measured_fraction_theta_max 0.996
_diffrn_measurement_device_type 'Bruker-Nonius CCD camera on \k-goniostat'
_diffrn_measurement_method '\f & \w scans to fill the asymmetric unit'
_diffrn_radiation_monochromator graphite
_diffrn_radiation_source 'Bruker Nonius FR591 Rotating Anode'
_diffrn_radiation_type MoK\a
_diffrn_radiation_wavelength 0.71073
_diffrn_reflns_av_R_equivalents 0.1598
_diffrn_reflns_av_sigmaI/netI 0.0842
_diffrn_reflns_limit_h_max 12
_diffrn_reflns_limit_h_min -12
_diffrn_reflns_limit_k_max 10
_diffrn_reflns_limit_k_min -10
_diffrn_reflns_limit_l_max 13
_diffrn_reflns_limit_l_min -13
_diffrn_reflns_number 8823
_diffrn_reflns_theta_full 25.03
_diffrn_reflns_theta_max 25.03
_diffrn_reflns_theta_min 3.17
_diffrn_standards_number 0
_exptl_absorpt_coefficient_mu 0.100
_exptl_absorpt_correction_T_max 0.9980
_exptl_absorpt_correction_T_min 0.9940
_exptl_absorpt_correction_type multi-scan
_exptl_absorpt_process_details
;
SORTAV (R. H. Blessing, Acta Cryst. A51 (1995)
;
_exptl_crystal_colour Colourless
_exptl_crystal_density_diffrn 1.354
_exptl_crystal_density_method 'not measured'
_exptl_crystal_description Block
_exptl_crystal_F_000 364
_exptl_crystal_size_max 0.06
_exptl_crystal_size_mid 0.05
_exptl_crystal_size_min 0.02
_refine_diff_density_max 0.234
_refine_diff_density_min -0.276
_refine_diff_density_rms 0.067
_refine_ls_extinction_coef 0.084(14)
_refine_ls_extinction_expression Fc^*^=kFc[1+0.001xFc^2^\l^3^/sin(2\q)]^-1/4^
_refine_ls_extinction_method SHELXL
_refine_ls_goodness_of_fit_ref 0.914
_refine_ls_hydrogen_treatment constr
_refine_ls_matrix_type full
_refine_ls_number_parameters 229
_refine_ls_number_reflns 1594
_refine_ls_number_restraints 1
_refine_ls_restrained_S_all 0.913
_refine_ls_R_factor_all 0.0515
_refine_ls_R_factor_gt 0.0461
_refine_ls_shift/su_max 0.000
_refine_ls_shift/su_mean 0.000
_refine_ls_structure_factor_coef Fsqd
_refine_ls_weighting_details 'calc w=1/[\s^2^(Fo^2^)+(0.0698P)^2^+0.2135P] where P=(Fo^2^+2Fc^2^)/3'
_refine_ls_weighting_scheme calc
_refine_ls_wR_factor_gt 0.1109
_refine_ls_wR_factor_ref 0.1152
_reflns_number_gt 1453
_reflns_number_total 1594
_reflns_threshold_expression >2\s(I)
_cod_data_source_file c1md00068c.txt
_cod_data_source_block 03sot057r
_cod_depositor_comments
;
The following automatic conversions were performed:

'_symmetry_cell_setting' value 'Monoclinic' changed to 'monoclinic'
according to
/usr/data/users/saulius/automatic-downloads/retrospective/RSC/lib/dictionaries/cif_core.dic
dictionary named 'cif_core.dic' version 2.4.2 from 2011-04-26.

Automatic conversion script
Id: cif_fix_values 2281 2013-09-26 08:29:07Z andrius 
;
_cod_original_sg_symbol_H-M P21
_cod_database_code 7112730

loop_
_symmetry_equiv_pos_as_xyz
'x, y, z'
'-x, y+1/2, -z'

loop_
_atom_site_label
_atom_site_type_symbol
_atom_site_fract_x
_atom_site_fract_y
_atom_site_fract_z
_atom_site_U_iso_or_equiv
_atom_site_adp_type
_atom_site_occupancy
_atom_site_symmetry_multiplicity
_atom_site_calc_flag
_atom_site_refinement_flags
C1' C 0.1397(3) 0.6422(4) 0.1734(3) 0.0252(7) Uani 1 1 d .
H1' H 0.1475 0.7520 0.1446 0.030 Uiso 1 1 calc R
C2' C 0.2072(4) 0.6366(5) 0.3296(3) 0.0287(8) Uani 1 1 d .
H2'1 H 0.1792 0.7308 0.3654 0.034 Uiso 1 1 calc R
H2'2 H 0.1745 0.5413 0.3601 0.034 Uiso 1 1 calc R
C2 C -0.3128(3) 0.5122(4) -0.0465(3) 0.0237(7) Uani 1 1 d .
C3' C 0.3734(4) 0.6326(5) 0.3759(3) 0.0282(8) Uani 1 1 d .
H3' H 0.4221 0.5508 0.4479 0.034 Uiso 1 1 calc R
C3 C -0.2189(4) 0.4111(5) 0.0563(3) 0.0264(7) Uani 1 1 d .
H3 H -0.2555 0.3170 0.0766 0.032 Uiso 1 1 calc R
C4' C 0.3851(3) 0.5887(4) 0.2454(3) 0.0260(8) Uani 1 1 d .
H4' H 0.4116 0.6864 0.2108 0.031 Uiso 1 1 calc R
C4 C -0.0717(4) 0.4516(4) 0.1273(3) 0.0260(8) Uani 1 1 d .
H4 H -0.0058 0.3858 0.1991 0.031 Uiso 1 1 calc R
C5' C 0.4951(4) 0.4639(5) 0.2575(3) 0.0297(8) Uani 1 1 d .
H5'1 H 0.4921 0.4487 0.1672 0.036 Uiso 1 1 calc R
H5'2 H 0.5959 0.5009 0.3213 0.036 Uiso 1 1 calc R
C5 C -0.0179(4) 0.5875(4) 0.0956(3) 0.0246(7) Uani 1 1 d .
C6 C -0.1197(3) 0.6772(4) -0.0122(3) 0.0238(7) Uani 1 1 d .
H6 H -0.0850 0.7694 -0.0372 0.029 Uiso 1 1 calc R
C8 C -0.5511(4) 0.3834(4) -0.0962(3) 0.0235(7) Uani 1 1 d .
C10 C -0.7144(4) 0.4191(5) -0.1552(3) 0.0279(8) Uani 1 1 d .
H10A H -0.7725 0.3265 -0.2062 0.033 Uiso 1 1 calc R
H10B H -0.7404 0.4417 -0.0806 0.033 Uiso 1 1 calc R
C12 C -0.8957(4) 0.6007(4) -0.3069(3) 0.0258(8) Uani 1 1 d .
C13 C -1.0080(4) 0.5355(5) -0.2837(3) 0.0300(8) Uani 1 1 d .
H13 H -0.9864 0.4533 -0.2189 0.036 Uiso 1 1 calc R
C14 C -1.1529(4) 0.5918(5) -0.3564(3) 0.0333(9) Uani 1 1 d .
H14 H -1.2305 0.5467 -0.3421 0.040 Uiso 1 1 calc R
C15 C -1.1840(4) 0.7135(5) -0.4496(3) 0.0350(9) Uani 1 1 d .
H15 H -1.2825 0.7520 -0.4989 0.042 Uiso 1 1 calc R
C16 C -1.0699(4) 0.7783(5) -0.4701(3) 0.0351(9) Uani 1 1 d .
H16 H -1.0908 0.8618 -0.5336 0.042 Uiso 1 1 calc R
C17 C -0.9267(4) 0.7232(5) -0.3997(3) 0.0291(8) Uani 1 1 d .
H17 H -0.8494 0.7686 -0.4144 0.035 Uiso 1 1 calc R
N1 N -0.2634(3) 0.6411(4) -0.0824(2) 0.0253(6) Uani 1 1 d .
N7 N -0.4674(3) 0.4929(4) -0.1185(2) 0.0243(7) Uani 1 1 d .
H7 H -0.5153 0.5594 -0.1857 0.029 Uiso 1 1 calc R
O1' O 0.2375(2) 0.5424(3) 0.1465(2) 0.0250(6) Uani 1 1 d .
O3' O 0.4437(3) 0.7806(3) 0.4211(2) 0.0345(6) Uani 1 1 d .
H3'1 H 0.4782 0.7868 0.5062 0.052 Uiso 1 1 calc R
O5' O 0.4695(3) 0.3171(3) 0.3040(2) 0.0339(6) Uani 1 1 d .
H5' H 0.3926 0.2758 0.2428 0.051 Uiso 1 1 calc R
O9 O -0.5035(3) 0.2639(3) -0.0299(2) 0.0329(6) Uani 1 1 d .
O11 O -0.7503(2) 0.5513(3) -0.2442(2) 0.0286(6) Uani 1 1 d .

loop_
_atom_site_aniso_label
_atom_site_aniso_U_11
_atom_site_aniso_U_22
_atom_site_aniso_U_33
_atom_site_aniso_U_23
_atom_site_aniso_U_13
_atom_site_aniso_U_12
C1' 0.0265(16) 0.0273(18) 0.0235(15) 0.0010(14) 0.0127(13) 0.0020(15)
C2' 0.0321(17) 0.032(2) 0.0213(15) -0.0036(14) 0.0118(13) -0.0072(16)
C2 0.0260(16) 0.0273(19) 0.0198(15) -0.0026(13) 0.0120(13) -0.0011(15)
C3' 0.0305(17) 0.0284(19) 0.0221(15) 0.0002(14) 0.0090(13) 0.0017(15)
C3 0.0284(16) 0.0237(18) 0.0278(16) 0.0007(14) 0.0134(14) 0.0041(15)
C4' 0.0228(16) 0.031(2) 0.0216(15) -0.0010(14) 0.0077(13) -0.0033(15)
C4 0.0226(15) 0.0270(19) 0.0266(17) 0.0029(14) 0.0097(13) 0.0028(14)
C5' 0.0266(16) 0.035(2) 0.0251(16) -0.0034(14) 0.0095(14) 0.0001(15)
C5 0.0261(16) 0.0268(18) 0.0228(15) 0.0000(14) 0.0126(13) 0.0042(15)
C6 0.0269(16) 0.0247(18) 0.0236(14) 0.0024(13) 0.0148(13) 0.0028(14)
C8 0.0267(16) 0.0241(18) 0.0198(15) -0.0038(14) 0.0106(13) -0.0017(15)
C10 0.0265(16) 0.029(2) 0.0279(16) 0.0047(14) 0.0120(14) -0.0003(15)
C12 0.0237(16) 0.0282(19) 0.0211(15) -0.0020(14) 0.0064(13) -0.0012(15)
C13 0.0262(16) 0.034(2) 0.0266(17) -0.0015(16) 0.0094(14) -0.0023(17)
C14 0.0258(17) 0.036(2) 0.0368(18) -0.0056(17) 0.0131(15) -0.0014(17)
C15 0.0300(19) 0.039(2) 0.0285(16) -0.0058(16) 0.0067(14) 0.0075(17)
C16 0.040(2) 0.036(2) 0.0225(16) 0.0035(15) 0.0084(14) 0.0035(18)
C17 0.0313(17) 0.033(2) 0.0223(15) 0.0008(15) 0.0121(13) -0.0016(16)
N1 0.0231(13) 0.0286(16) 0.0224(12) 0.0021(11) 0.0090(11) 0.0017(12)
N7 0.0241(13) 0.0273(17) 0.0199(13) 0.0026(11) 0.0087(11) 0.0024(13)
O1' 0.0190(11) 0.0320(14) 0.0216(11) -0.0025(10) 0.0072(9) 0.0009(10)
O3' 0.0341(13) 0.0351(15) 0.0315(12) -0.0083(11) 0.0126(10) -0.0083(12)
O5' 0.0311(12) 0.0314(14) 0.0263(12) -0.0005(10) 0.0020(10) 0.0009(11)
O9 0.0287(11) 0.0337(15) 0.0371(13) 0.0092(11) 0.0157(10) 0.0032(12)
O11 0.0219(11) 0.0320(14) 0.0295(11) 0.0050(10) 0.0096(9) -0.0005(11)

loop_
_atom_type_symbol
_atom_type_description
_atom_type_scat_dispersion_real
_atom_type_scat_dispersion_imag
_atom_type_scat_source
C C 0.0033 0.0000 'International Tables Vol C Tables 4.2.6.8 and 6.1.1.4'
H H 0.0000 0.0000 'International Tables Vol C Tables 4.2.6.8 and 6.1.1.4'
N N 0.0061 0.0000 'International Tables Vol C Tables 4.2.6.8 and 6.1.1.4'
O O 0.0106 0.0000 'International Tables Vol C Tables 4.2.6.8 and 6.1.1.4'

loop_
_geom_angle_atom_site_label_1
_geom_angle_atom_site_label_2
_geom_angle_atom_site_label_3
_geom_angle
O1' C1' C5 110.7(3)
O1' C1' C2' 102.5(2)
C5 C1' C2' 116.3(3)
O1' C1' H1' 109.0
C5 C1' H1' 109.0
C2' C1' H1' 109.0
C3' C2' C1' 103.6(2)
C3' C2' H2'1 111.0
C1' C2' H2'1 111.0
C3' C2' H2'2 111.0
C1' C2' H2'2 111.0
H2'1 C2' H2'2 109.0
N1 C2 C3 122.5(3)
N1 C2 N7 113.5(3)
C3 C2 N7 123.9(3)
O3' C3' C2' 113.6(3)
O3' C3' C4' 107.5(3)
C2' C3' C4' 103.7(2)
O3' C3' H3' 110.6
C2' C3' H3' 110.6
C4' C3' H3' 110.6
C4 C3 C2 117.9(3)
C4 C3 H3 121.0
C2 C3 H3 121.0
O1' C4' C5' 110.2(3)
O1' C4' C3' 106.0(3)
C5' C4' C3' 117.3(3)
O1' C4' H4' 107.7
C5' C4' H4' 107.7
C3' C4' H4' 107.7
C3 C4 C5 120.9(3)
C3 C4 H4 119.5
C5 C4 H4 119.5
O5' C5' C4' 113.8(3)
O5' C5' H5'1 108.8
C4' C5' H5'1 108.8
O5' C5' H5'2 108.8
C4' C5' H5'2 108.8
H5'1 C5' H5'2 107.7
C4 C5 C6 116.6(3)
C4 C5 C1' 123.5(3)
C6 C5 C1' 119.9(3)
N1 C6 C5 123.7(3)
N1 C6 H6 118.1
C5 C6 H6 118.1
O9 C8 N7 125.0(3)
O9 C8 C10 119.0(3)
N7 C8 C10 116.0(3)
O11 C10 C8 109.9(3)
O11 C10 H10A 109.7
C8 C10 H10A 109.7
O11 C10 H10B 109.7
C8 C10 H10B 109.7
H10A C10 H10B 108.2
O11 C12 C13 124.3(3)
O11 C12 C17 115.3(3)
C13 C12 C17 120.3(3)
C12 C13 C14 119.4(3)
C12 C13 H13 120.3
C14 C13 H13 120.3
C15 C14 C13 120.3(3)
C15 C14 H14 119.9
C13 C14 H14 119.9
C16 C15 C14 119.4(3)
C16 C15 H15 120.3
C14 C15 H15 120.3
C17 C16 C15 120.9(3)
C17 C16 H16 119.5
C15 C16 H16 119.5
C16 C17 C12 119.6(3)
C16 C17 H17 120.2
C12 C17 H17 120.2
C6 N1 C2 118.2(3)
C8 N7 C2 127.3(3)
C8 N7 H7 116.4
C2 N7 H7 116.4
C1' O1' C4' 104.9(2)
C3' O3' H3'1 109.5
C5' O5' H5' 109.5
C12 O11 C10 117.7(3)

loop_
_geom_bond_atom_site_label_1
_geom_bond_atom_site_label_2
_geom_bond_distance
C1' O1' 1.434(4)
C1' C5 1.500(4)
C1' C2' 1.536(4)
C1' H1' 1.0000
C2' C3' 1.520(5)
C2' H2'1 0.9900
C2' H2'2 0.9900
C2 N1 1.338(5)
C2 C3 1.394(5)
C2 N7 1.405(4)
C3' O3' 1.419(5)
C3' C4' 1.542(4)
C3' H3' 1.0000
C3 C4 1.375(5)
C3 H3 0.9500
C4' O1' 1.446(4)
C4' C5' 1.500(5)
C4' H4' 1.0000
C4 C5 1.388(5)
C4 H4 0.9500
C5' O5' 1.418(5)
C5' H5'1 0.9900
C5' H5'2 0.9900
C5 C6 1.392(4)
C6 N1 1.335(4)
C6 H6 0.9500
C8 O9 1.216(4)
C8 N7 1.355(4)
C8 C10 1.506(4)
C10 O11 1.426(4)
C10 H10A 0.9900
C10 H10B 0.9900
C12 O11 1.376(4)
C12 C13 1.390(5)
C12 C17 1.392(5)
C13 C14 1.397(5)
C13 H13 0.9500
C14 C15 1.389(6)
C14 H14 0.9500
C15 C16 1.389(5)
C15 H15 0.9500
C16 C17 1.378(5)
C16 H16 0.9500
C17 H17 0.9500
N7 H7 0.8800
O3' H3'1 0.8400
O5' H5' 0.8400

loop_
_geom_hbond_atom_site_label_D
_geom_hbond_atom_site_label_H
_geom_hbond_atom_site_label_A
_geom_hbond_distance_DH
_geom_hbond_distance_HA
_geom_hbond_distance_DA
_geom_hbond_angle_DHA
_geom_hbond_site_symmetry_A
O3' H3'1 O5' 0.84 1.93 2.759(3) 171.6 2_656
O5' H5' N1 0.84 2.01 2.812(4) 159.7 2_545
